data_2229807
loop_
_publ_author_name
'Marouani, Houda'
'Al-Deyab, Salem S.'
'Rzaigui, Mohamed'

_publ_section_title
;
 2-Aminopyrimidinium dihydrogen phosphate monohydrate
;
_journal_coeditor_code PV2399
_journal_issue 4
_journal_name_full 'Acta Crystallographica Section E'
_journal_page_first o970
_journal_page_last o971
_journal_paper_doi 10.1107/S1600536811010658
_journal_volume 67
_journal_year 2011
_chemical_formula_iupac 'C4 H6 N3 +, H2 P O4 -, H2 O'
_chemical_formula_moiety 'C4 H6 N3 +, H2 O4 P -, H2 O'
_chemical_formula_sum 'C4 H10 N3 O5 P'
_chemical_formula_weight 211.12
_chemical_name_systematic
;
2-Aminopyrimidinium dihydrogen phosphate monohydrate
;
_space_group_IT_number 2
_symmetry_cell_setting triclinic
_symmetry_space_group_name_Hall '-P 1'
_symmetry_space_group_name_H-M 'P -1'
_atom_sites_solution_hydrogens geom
_atom_sites_solution_primary direct
_atom_sites_solution_secondary difmap
_audit_creation_method SHELXL-97
_cell_angle_alpha 109.56(3)
_cell_angle_beta 106.38(2)
_cell_angle_gamma 95.50(2)
_cell_formula_units_Z 2
_cell_length_a 6.212(3)
_cell_length_b 8.600(4)
_cell_length_c 9.462(2)
_cell_measurement_reflns_used 25
_cell_measurement_temperature 293(2)
_cell_measurement_theta_max 11
_cell_measurement_theta_min 9
_cell_volume 446.8(3)
_computing_cell_refinement 'CAD-4 EXPRESS (Enraf--Nonius, 1994)'
_computing_data_collection 'CAD-4 EXPRESS (Enraf--Nonius, 1994)'
_computing_data_reduction 'XCAD4 (Harms & Wocadlo, 1995)'
_computing_molecular_graphics 'ORTEP-3 for Windows (Farrugia, 1997)'
_computing_publication_material 'WinGX (Farrugia, 1999)'
_computing_structure_refinement 'SHELXL97 (Sheldrick, 2008)'
_computing_structure_solution 'SHELXS86 (Sheldrick, 2008)'
_diffrn_ambient_temperature 293
_diffrn_measured_fraction_theta_full 0.999
_diffrn_measured_fraction_theta_max 0.999
_diffrn_measurement_device '\k-geometry diffractometer'
_diffrn_measurement_device_type 'Enraf--Nonius CAD-4'
_diffrn_measurement_method 'non-profiled \w'
_diffrn_radiation_monochromator graphite
_diffrn_radiation_source 'fine-focus sealed tube'
_diffrn_radiation_type AgK\a
_diffrn_radiation_wavelength 0.56083
_diffrn_reflns_av_R_equivalents 0.0177
_diffrn_reflns_av_sigmaI/netI 0.0296
_diffrn_reflns_limit_h_max 10
_diffrn_reflns_limit_h_min -10
_diffrn_reflns_limit_k_max 14
_diffrn_reflns_limit_k_min -14
_diffrn_reflns_limit_l_max 15
_diffrn_reflns_limit_l_min -5
_diffrn_reflns_number 6572
_diffrn_reflns_theta_full 27.97
_diffrn_reflns_theta_max 27.97
_diffrn_reflns_theta_min 2.03
_diffrn_standards_decay_% 3
_diffrn_standards_interval_time 120
_diffrn_standards_number 2
_exptl_absorpt_coefficient_mu 0.165
_exptl_absorpt_correction_type none
_exptl_crystal_colour colorless
_exptl_crystal_density_diffrn 1.570
_exptl_crystal_density_method 'not measured'
_exptl_crystal_description prism
_exptl_crystal_F_000 220
_exptl_crystal_size_max 0.40
_exptl_crystal_size_mid 0.25
_exptl_crystal_size_min 0.20
_refine_diff_density_max 0.678
_refine_diff_density_min -0.423
_refine_ls_extinction_method none
_refine_ls_goodness_of_fit_ref 1.027
_refine_ls_hydrogen_treatment refall
_refine_ls_matrix_type full
_refine_ls_number_parameters 158
_refine_ls_number_reflns 4373
_refine_ls_number_restraints 3
_refine_ls_restrained_S_all 1.028
_refine_ls_R_factor_all 0.0673
_refine_ls_R_factor_gt 0.0417
_refine_ls_shift/su_max 0.002
_refine_ls_shift/su_mean 0.000
_refine_ls_structure_factor_coef Fsqd
_refine_ls_weighting_details 'calc w=1/[\s^2^(Fo^2^)+(0.0745P)^2^+0.0087P] where P=(Fo^2^+2Fc^2^)/3'
_refine_ls_weighting_scheme calc
_refine_ls_wR_factor_gt 0.1111
_refine_ls_wR_factor_ref 0.1236
_reflns_number_gt 3189
_reflns_number_total 4373
_reflns_threshold_expression I>2\s(I)
_cod_data_source_file pv2399.cif
_cod_data_source_block I
_cod_original_cell_volume 446.7(3)
_cod_database_code 2229807
_cod_database_fobs_code 2229807

loop_
_symmetry_equiv_pos_as_xyz
'x, y, z'
'-x, -y, -z'

loop_
_atom_site_type_symbol
_atom_site_label
_atom_site_fract_x
_atom_site_fract_y
_atom_site_fract_z
_atom_site_U_iso_or_equiv
_atom_site_adp_type
_atom_site_calc_flag
_atom_site_refinement_flags
_atom_site_occupancy
_atom_site_disorder_assembly
_atom_site_disorder_group
P P1 0.16874(4) 0.74641(3) 1.06016(4) 0.02665(8) Uani d . 1 . .
O O3 0.30367(14) 0.91480(10) 1.18597(11) 0.03404(18) Uani d . 1 . .
O O4 -0.07714(13) 0.70387(10) 1.05045(11) 0.03351(18) Uani d . 1 . .
O O1 0.30374(15) 0.61277(12) 1.09639(14) 0.0442(3) Uani d . 1 . .
O O2 0.16298(17) 0.73861(14) 0.89151(12) 0.0433(2) Uani d . 1 . .
O OW 0.56449(16) 0.79100(13) 0.85902(13) 0.0406(2) Uani d D 1 . .
N N2 0.15897(16) 0.12980(13) 0.39597(13) 0.03242(19) Uani d . 1 . .
N N3 -0.14127(17) 0.21993(14) 0.48619(13) 0.0348(2) Uani d . 1 . .
N N1 -0.20502(17) -0.03637(13) 0.28151(13) 0.0352(2) Uani d . 1 . .
C C1 -0.06315(18) 0.10520(14) 0.38722(13) 0.02783(19) Uani d . 1 . .
C C2 0.3116(2) 0.27019(17) 0.50499(18) 0.0419(3) Uani d . 1 . .
C C4 0.0099(2) 0.35703(17) 0.59250(17) 0.0401(3) Uani d . 1 . .
C C3 0.2421(3) 0.38927(18) 0.60766(19) 0.0467(3) Uani d . 1 . .
H H1W 0.608(3) 0.8881(14) 0.862(2) 0.052(5) Uiso d D 1 . .
H H1 -0.164(3) -0.111(2) 0.218(2) 0.049(5) Uiso d . 1 . .
H H1O 0.232(4) 0.513(3) 1.051(3) 0.075(7) Uiso d . 1 . .
H H3 0.201(3) 0.054(2) 0.327(2) 0.049(5) Uiso d . 1 . .
H H6 -0.051(3) 0.439(2) 0.662(2) 0.044(4) Uiso d . 1 . .
H H5 0.347(4) 0.487(3) 0.689(3) 0.064(6) Uiso d . 1 . .
H H2 -0.355(4) -0.047(2) 0.269(2) 0.053(5) Uiso d . 1 . .
H H4 0.455(4) 0.272(3) 0.499(2) 0.060(6) Uiso d . 1 . .
H H2W 0.668(3) 0.761(2) 0.916(2) 0.065(6) Uiso d D 1 . .
H H2O 0.289(4) 0.761(3) 0.883(3) 0.078(7) Uiso d . 1 . .

loop_
_atom_site_aniso_label
_atom_site_aniso_U_11
_atom_site_aniso_U_22
_atom_site_aniso_U_33
_atom_site_aniso_U_12
_atom_site_aniso_U_13
_atom_site_aniso_U_23
P1 0.01938(11) 0.02235(12) 0.03390(15) 0.00234(8) 0.00888(9) 0.00599(9)
O3 0.0271(3) 0.0257(3) 0.0406(5) -0.0005(3) 0.0135(3) 0.0018(3)
O4 0.0216(3) 0.0284(3) 0.0472(5) 0.0027(3) 0.0124(3) 0.0102(3)
O1 0.0261(4) 0.0291(4) 0.0649(7) 0.0059(3) 0.0023(4) 0.0132(4)
O2 0.0328(4) 0.0556(6) 0.0366(5) 0.0013(4) 0.0123(4) 0.0130(4)
OW 0.0297(4) 0.0428(5) 0.0520(6) 0.0031(3) 0.0113(4) 0.0244(4)
N2 0.0256(4) 0.0323(4) 0.0358(5) 0.0064(3) 0.0124(4) 0.0068(4)
N3 0.0295(4) 0.0376(5) 0.0353(5) 0.0116(4) 0.0132(4) 0.0080(4)
N1 0.0256(4) 0.0340(5) 0.0374(5) 0.0050(3) 0.0100(4) 0.0038(4)
C1 0.0244(4) 0.0311(4) 0.0284(5) 0.0080(3) 0.0093(3) 0.0108(4)
C2 0.0274(5) 0.0376(6) 0.0513(8) 0.0022(4) 0.0116(5) 0.0079(5)
C4 0.0398(6) 0.0363(5) 0.0388(6) 0.0132(5) 0.0132(5) 0.0061(5)
C3 0.0373(6) 0.0356(6) 0.0484(8) 0.0031(5) 0.0081(5) -0.0006(5)

loop_
_atom_type_symbol
_atom_type_description
_atom_type_scat_dispersion_real
_atom_type_scat_dispersion_imag
_atom_type_scat_source
C C 0.0015 0.0009 'International Tables Vol C Tables 4.2.6.8 and 6.1.1.4'
H H 0.0000 0.0000 'International Tables Vol C Tables 4.2.6.8 and 6.1.1.4'
N N 0.0030 0.0019 'International Tables Vol C Tables 4.2.6.8 and 6.1.1.4'
O O 0.0056 0.0036 'International Tables Vol C Tables 4.2.6.8 and 6.1.1.4'
P P 0.0667 0.0580 'International Tables Vol C Tables 4.2.6.8 and 6.1.1.4'

loop_
_geom_angle_atom_site_label_1
_geom_angle_atom_site_label_2
_geom_angle_atom_site_label_3
_geom_angle_site_symmetry_1
_geom_angle_site_symmetry_3
_geom_angle
_geom_angle_publ_flag
O4 P1 O3 . . 114.86(5) ?
O4 P1 O1 . . 111.37(6) ?
O3 P1 O1 . . 106.04(6) ?
O4 P1 O2 . . 106.56(6) ?
O3 P1 O2 . . 110.54(6) ?
O1 P1 O2 . . 107.27(7) ?
P1 O1 H1O . . 115.6(18) ?
P1 O2 H2O . . 115.0(18) ?
H1W OW H2W . . 112.2(18) ?
C2 N2 C1 . . 121.10(11) ?
C2 N2 H3 . . 120.4(13) ?
C1 N2 H3 . . 118.5(13) ?
C4 N3 C1 . . 116.83(11) ?
C1 N1 H1 . . 122.7(13) ?
C1 N1 H2 . . 118.5(12) ?
H1 N1 H2 . . 118.3(17) ?
N1 C1 N3 . . 119.50(10) ?
N1 C1 N2 . . 118.97(10) ?
N3 C1 N2 . . 121.51(10) ?
N2 C2 C3 . . 119.76(12) ?
N2 C2 H4 . . 112.8(13) ?
C3 C2 H4 . . 127.4(13) ?
N3 C4 C3 . . 124.26(12) ?
N3 C4 H6 . . 115.4(10) ?
C3 C4 H6 . . 120.3(10) ?
C2 C3 C4 . . 116.54(13) ?
C2 C3 H5 . . 121.6(14) ?
C4 C3 H5 . . 121.8(13) ?

loop_
_geom_bond_atom_site_label_1
_geom_bond_atom_site_label_2
_geom_bond_site_symmetry_2
_geom_bond_distance
_geom_bond_publ_flag
P1 O4 . 1.5055(11) ?
P1 O3 . 1.5056(12) ?
P1 O1 . 1.5583(11) ?
P1 O2 . 1.5645(11) ?
O1 H1O . 0.83(3) ?
O2 H2O . 0.82(3) ?
OW H1W . 0.843(9) ?
OW H2W . 0.834(9) ?
N2 C2 . 1.3473(17) ?
N2 C1 . 1.3503(15) ?
N2 H3 . 0.87(2) ?
N3 C4 . 1.3207(18) ?
N3 C1 . 1.3473(15) ?
N1 C1 . 1.3194(16) ?
N1 H1 . 0.83(2) ?
N1 H2 . 0.89(2) ?
C2 C3 . 1.354(2) ?
C2 H4 . 0.91(2) ?
C4 C3 . 1.399(2) ?
C4 H6 . 0.98(2) ?
C3 H5 . 0.95(2) ?

loop_
_geom_hbond_atom_site_label_D
_geom_hbond_atom_site_label_H
_geom_hbond_atom_site_label_A
_geom_hbond_site_symmetry_A
_geom_hbond_distance_DH
_geom_hbond_distance_HA
_geom_hbond_distance_DA
_geom_hbond_angle_DHA
O1 H1O O4 2_567 0.83(3) 1.80(3) 2.6372(18) 179(2)
O2 H2O OW . 0.82(3) 1.80(3) 2.6132(18) 175(2)
OW H1W O3 2_677 0.843(9) 1.962(10) 2.7882(17) 166(2)
OW H2W O4 1_655 0.834(9) 1.952(10) 2.7843(16) 177(2)
N1 H1 O4 1_544 0.83(2) 2.08(2) 2.9070(18) 177(2)
N1 H2 O3 1_444 0.89(2) 2.00(2) 2.873(2) 166(2)
N2 H3 O3 1_544 0.87(2) 1.78(2) 2.6535(16) 175(2)
C2 H4 N3 1_655 0.91(2) 2.62(2) 3.513(2) 169(2)
C3 H5 OW . 0.95(2) 2.56(2) 3.477(2) 164(2)

loop_
_cod_related_entry_id
_cod_related_entry_database
_cod_related_entry_code
1 ChemSpider 30656607
